data_1522935
loop_
_publ_author_name
'Spedding, F.H.'
'Sanden, B.'
'Beaudry, B.J.'

_publ_section_title
;
 The Er-Y, Tb-Ho, Tb-Er, Dy-Ho, Dy-Er and Ho-Er phase systems
;
_journal_name_full 'Journal of the Less-Common Metals'
_journal_page_first 1
_journal_page_last 13
_journal_volume 31
_journal_year 1973
_chemical_formula_sum 'Ho Tb'
_chemical_name_systematic '(Ho Tb)'
_space_group_IT_number 194
_symmetry_space_group_name_Hall '-P 6c 2c'
_symmetry_space_group_name_H-M 'P 63/m m c'
_cell_angle_alpha 90
_cell_angle_beta 90
_cell_angle_gamma 120
_cell_formula_units_Z 1
_cell_length_a 3.5929
_cell_length_b 3.5929
_cell_length_c 5.6572
_cell_volume 63.244
_citation_journal_id_ASTM JCOMAH
_cod_data_source_file Spedding_JCOMAH_1973_735.cif
_cod_data_source_block Ho1Tb1
_cod_original_cell_volume 63.24445
_cod_original_formula_sum 'Ho1 Tb1'
_cod_database_code 1522935

loop_
_symmetry_equiv_pos_as_xyz
x,y,z
x-y,x,z+1/2
-y,x-y,z
-x,-y,z+1/2
-x+y,-x,z
y,-x+y,z+1/2
-y,-x,-z+1/2
x-y,-y,-z
x,x-y,-z+1/2
y,x,-z
-x+y,y,-z+1/2
-x,-x+y,-z
-x,-y,-z
-x+y,-x,-z-1/2
y,-x+y,-z
x,y,-z-1/2
x-y,x,-z
-y,x-y,-z-1/2
y,x,z-1/2
-x+y,y,z
-x,-x+y,z-1/2
-y,-x,z
x-y,-y,z-1/2
x,x-y,z

loop_
_atom_site_label
_atom_site_type_symbol
_atom_site_fract_x
_atom_site_fract_y
_atom_site_fract_z
_atom_site_occupancy
_atom_site_U_iso_or_equiv
Tb1 Tb 0.3333 0.6667 0.25 0.5 0.0
Ho1 Ho 0.3333 0.6667 0.25 0.5 0.0
